data_4087290
loop_
_publ_author_name
'Bour, James R.'
'Kariofillis, Stavros K.'
'Sanford, Melanie S.'

_publ_section_title
;
 Synthesis, Reactivity, and Catalytic Applications of Isolable
 (NHC)Cu(CHF2) Complexes
;
_journal_issue 7
_journal_name_full Organometallics
_journal_page_first 1220
_journal_paper_doi 10.1021/acs.organomet.7b00025
_journal_volume 36
_journal_year 2017
_chemical_formula_moiety 'C28 H39 Cu F2 N2'
_chemical_formula_sum 'C28 H39 Cu F2 N2'
_chemical_formula_weight 505.15
_space_group_crystal_system monoclinic
_space_group_IT_number 15
_space_group_name_Hall '-C 2yc'
_space_group_name_H-M_alt 'C 1 2/c 1'
_symmetry_space_group_name_Hall '-C 2yc'
_symmetry_space_group_name_H-M 'C 1 2/c 1'
_atom_sites_solution_hydrogens mixed
_audit_creation_method SHELXL-2014/6
_cell_angle_alpha 90
_cell_angle_beta 90.5685(16)
_cell_angle_gamma 90
_cell_formula_units_Z 16
_cell_length_a 33.5944(6)
_cell_length_b 18.9208(4)
_cell_length_c 16.8763(3)
_cell_measurement_reflns_used 30104
_cell_measurement_temperature 85(2)
_cell_measurement_theta_max 68.8120
_cell_measurement_theta_min 2.5890
_cell_volume 10726.6(4)
_computing_cell_refinement 'CrysAlisPro 1.171.38.41 (Rigaku OD, 2015)'
_computing_data_collection 'CrystalClear-SM Expert 2.0 r16 (Rigaku, 2014)'
_computing_data_reduction 'CrysAlisPro 1.171.38.41 (Rigaku OD, 2015)'
_computing_molecular_graphics 'Bruker SHELXTL'
_computing_publication_material 'Bruker SHELXTL'
_computing_structure_refinement 'SHELXL-2014/6 (Sheldrick, 2014)'
_computing_structure_solution 'SHELXT (Sheldrick, 2014)'
_diffrn_ambient_temperature 85(2)
_diffrn_measured_fraction_theta_full 1.000
_diffrn_measured_fraction_theta_max 0.986
_diffrn_measurement_device_type 'Rigaku Saturn 944+ CCD'
_diffrn_measurement_method '\w scans'
_diffrn_radiation_type CuK\a
_diffrn_radiation_wavelength 1.54184
_diffrn_reflns_av_R_equivalents 0.1731
_diffrn_reflns_av_unetI/netI 0.0169
_diffrn_reflns_Laue_measured_fraction_full 1.000
_diffrn_reflns_Laue_measured_fraction_max 0.986
_diffrn_reflns_limit_h_max 40
_diffrn_reflns_limit_h_min -40
_diffrn_reflns_limit_k_max 21
_diffrn_reflns_limit_k_min -22
_diffrn_reflns_limit_l_max 20
_diffrn_reflns_limit_l_min -20
_diffrn_reflns_number 126576
_diffrn_reflns_point_group_measured_fraction_full 1.000
_diffrn_reflns_point_group_measured_fraction_max 0.986
_diffrn_reflns_theta_full 67.684
_diffrn_reflns_theta_max 69.921
_diffrn_reflns_theta_min 2.631
_diffrn_source 'micro-focus rotating anode'
_exptl_absorpt_coefficient_mu 1.395
_exptl_absorpt_correction_T_max 1.00000
_exptl_absorpt_correction_T_min 0.76361
_exptl_absorpt_correction_type multi-scan
_exptl_absorpt_process_details
; 
The symmetry employed for this shelxl refinement is uniquely defined 
by the following loop, which should always be used as a source of 
symmetry information in preference to the above space-group names. 
They are only intended as comments. 
;
_exptl_crystal_colour colorless
_exptl_crystal_density_diffrn 1.251
_exptl_crystal_description cube
_exptl_crystal_F_000 4288
_exptl_crystal_size_max 0.15
_exptl_crystal_size_mid 0.15
_exptl_crystal_size_min 0.15
_refine_diff_density_max 3.536
_refine_diff_density_min -1.404
_refine_diff_density_rms 0.202
_refine_ls_extinction_method none
_refine_ls_goodness_of_fit_ref 1.415
_refine_ls_hydrogen_treatment constr
_refine_ls_matrix_type full
_refine_ls_number_parameters 608
_refine_ls_number_reflns 16658
_refine_ls_number_restraints 567
_refine_ls_restrained_S_all 1.451
_refine_ls_R_factor_all 0.1272
_refine_ls_R_factor_gt 0.1170
_refine_ls_shift/su_max 0.000
_refine_ls_shift/su_mean 0.000
_refine_ls_structure_factor_coef Fsqd
_refine_ls_weighting_details 'w=1/[\s^2^(Fo^2^)+(0.1500P)^2^+19.2700P] where P=(Fo^2^+2Fc^2^)/3'
_refine_ls_weighting_scheme calc
_refine_ls_wR_factor_gt 0.3066
_refine_ls_wR_factor_ref 0.3136
_reflns_Friedel_coverage 0.000
_reflns_number_gt 13387
_reflns_number_total 16658
_reflns_threshold_expression 'I > 2\s(I)'
_cod_data_source_file om7b00025_si_002.cif
_cod_data_source_block jrb3013a_twin1_hklf5
_cod_database_code 4087290
_shelx_space_group_comment
; 
The symmetry employed for this shelxl refinement is uniquely defined 
by the following loop, which should always be used as a source of 
symmetry information in preference to the above space-group names. 
They are only intended as comments. 
;
_shelxl_version_number 2014/6

loop_
_space_group_symop_operation_xyz
'x, y, z'
'-x, y, -z+1/2'
'x+1/2, y+1/2, z'
'-x+1/2, y+1/2, -z+1/2'
'-x, -y, -z'
'x, -y, z-1/2'
'-x+1/2, -y+1/2, -z'
'x+1/2, -y+1/2, z-1/2'

loop_
_atom_site_label
_atom_site_type_symbol
_atom_site_fract_x
_atom_site_fract_y
_atom_site_fract_z
_atom_site_U_iso_or_equiv
_atom_site_adp_type
_atom_site_occupancy
_atom_site_site_symmetry_order
_atom_site_calc_flag
_atom_site_refinement_flags_posn
_atom_site_refinement_flags_adp
_atom_site_refinement_flags_occupancy
_atom_site_disorder_assembly
_atom_site_disorder_group
Cu1 Cu 0.37507(2) 0.21840(4) 0.97661(5) 0.0245(3) Uani 1 1 d . U . . .
Cu2 Cu 0.37635(3) 0.71748(4) 0.01294(5) 0.0318(3) Uani 1 1 d . U . . .
N1 N 0.38787(14) 0.0762(2) 1.0306(3) 0.0259(9) Uani 1 1 d . U . . .
N2 N 0.36247(14) 0.0772(2) 0.9129(3) 0.0262(9) Uani 1 1 d . U . . .
N3 N 0.40706(14) 0.5769(3) -0.0013(3) 0.0290(10) Uani 1 1 d . U . . .
N4 N 0.35106(14) 0.5768(2) 0.0599(3) 0.0285(9) Uani 1 1 d . U . . .
C1 C 0.37512(15) 0.1180(3) 0.9710(3) 0.0239(10) Uani 1 1 d . U . . .
C2 C 0.38179(17) 0.0008(3) 1.0153(3) 0.0291(11) Uani 1 1 d . U . . .
H2A H 0.3626 -0.0192 1.0515 0.035 Uiso 1 1 calc R U . . .
H2B H 0.4066 -0.0252 1.0198 0.035 Uiso 1 1 calc R U . . .
C3 C 0.36593(17) 0.0007(3) 0.9302(3) 0.0282(11) Uani 1 1 d . U . . .
H3A H 0.3844 -0.0222 0.8946 0.034 Uiso 1 1 calc R U . . .
H3B H 0.3403 -0.0227 0.9264 0.034 Uiso 1 1 calc R U . . .
C4 C 0.40244(17) 0.1039(3) 1.1049(3) 0.0287(11) Uani 1 1 d . U . . .
C5 C 0.37507(19) 0.1168(3) 1.1649(3) 0.0341(12) Uani 1 1 d . U . . .
C6 C 0.3898(2) 0.1444(3) 1.2363(4) 0.0411(14) Uani 1 1 d . U . . .
H6 H 0.3724 0.1528 1.2777 0.049 Uiso 1 1 calc R U . . .
C7 C 0.4298(2) 0.1595(4) 1.2465(4) 0.0450(15) Uani 1 1 d . U . . .
H7 H 0.4390 0.1783 1.2942 0.054 Uiso 1 1 calc R U . . .
C8 C 0.4563(2) 0.1465(4) 1.1850(4) 0.0425(14) Uani 1 1 d . U . . .
H8 H 0.4831 0.1578 1.1917 0.051 Uiso 1 1 calc R U . . .
C9 C 0.44321(19) 0.1169(3) 1.1141(3) 0.0345(12) Uani 1 1 d . U . . .
C10 C 0.34883(16) 0.1040(3) 0.8376(3) 0.0255(10) Uani 1 1 d . U . . .
C11 C 0.37699(16) 0.1137(3) 0.7777(3) 0.0266(10) Uani 1 1 d . U . . .
C12 C 0.36336(18) 0.1407(3) 0.7052(3) 0.0329(12) Uani 1 1 d . U . . .
H12 H 0.3812 0.1476 0.6642 0.040 Uiso 1 1 calc R U . . .
C13 C 0.32363(19) 0.1573(3) 0.6936(3) 0.0356(13) Uani 1 1 d . U . . .
H13 H 0.3151 0.1755 0.6451 0.043 Uiso 1 1 calc R U . . .
C14 C 0.29621(18) 0.1469(3) 0.7538(3) 0.0350(12) Uani 1 1 d . U . . .
H14 H 0.2696 0.1589 0.7454 0.042 Uiso 1 1 calc R U . . .
C15 C 0.30826(17) 0.1187(3) 0.8269(3) 0.0298(11) Uani 1 1 d . U . . .
C16 C 0.33106(19) 0.1038(4) 1.1545(4) 0.0382(13) Uani 1 1 d . U . . .
H16 H 0.3270 0.0802 1.1034 0.046 Uiso 1 1 calc R U . . .
C17 C 0.3083(2) 0.1748(4) 1.1516(5) 0.0506(18) Uani 1 1 d . U . . .
H17A H 0.2803 0.1658 1.1450 0.076 Uiso 1 1 calc R U . . .
H17B H 0.3128 0.2002 1.2001 0.076 Uiso 1 1 calc R U . . .
H17C H 0.3176 0.2025 1.1078 0.076 Uiso 1 1 calc R U . . .
C18 C 0.3147(2) 0.0555(4) 1.2187(4) 0.0435(15) Uani 1 1 d . U . . .
H18A H 0.2867 0.0486 1.2100 0.065 Uiso 1 1 calc R U . . .
H18B H 0.3281 0.0108 1.2167 0.065 Uiso 1 1 calc R U . . .
H18C H 0.3190 0.0768 1.2697 0.065 Uiso 1 1 calc R U . . .
C19 C 0.47287(19) 0.1019(4) 1.0489(4) 0.0418(14) Uani 1 1 d . U . . .
H19 H 0.4592 0.0748 1.0074 0.050 Uiso 1 1 calc R U . . .
C20 C 0.4881(3) 0.1699(5) 1.0121(6) 0.063(2) Uani 1 1 d . U . . .
H20A H 0.5068 0.1588 0.9712 0.095 Uiso 1 1 calc R U . . .
H20B H 0.4662 0.1959 0.9898 0.095 Uiso 1 1 calc R U . . .
H20C H 0.5011 0.1980 1.0521 0.095 Uiso 1 1 calc R U . . .
C21 C 0.5079(2) 0.0573(4) 1.0799(4) 0.0464(16) Uani 1 1 d . U . . .
H21A H 0.5262 0.0486 1.0375 0.070 Uiso 1 1 calc R U . . .
H21B H 0.5214 0.0823 1.1218 0.070 Uiso 1 1 calc R U . . .
H21C H 0.4981 0.0130 1.0996 0.070 Uiso 1 1 calc R U . . .
C22 C 0.42104(17) 0.0995(3) 0.7903(3) 0.0307(12) Uani 1 1 d . U . . .
H22 H 0.4241 0.0744 0.8408 0.037 Uiso 1 1 calc R U . . .
C23 C 0.44427(19) 0.1688(4) 0.7971(4) 0.0418(15) Uani 1 1 d . U . . .
H23A H 0.4720 0.1587 0.8050 0.063 Uiso 1 1 calc R U . . .
H23B H 0.4408 0.1956 0.7492 0.063 Uiso 1 1 calc R U . . .
H23C H 0.4346 0.1956 0.8412 0.063 Uiso 1 1 calc R U . . .
C24 C 0.4378(2) 0.0523(4) 0.7257(4) 0.0439(15) Uani 1 1 d . U . . .
H24A H 0.4657 0.0445 0.7356 0.066 Uiso 1 1 calc R U . . .
H24B H 0.4241 0.0078 0.7256 0.066 Uiso 1 1 calc R U . . .
H24C H 0.4343 0.0749 0.6751 0.066 Uiso 1 1 calc R U . . .
C25 C 0.27791(17) 0.1078(3) 0.8920(4) 0.0352(12) Uani 1 1 d . U . . .
H25 H 0.2910 0.0812 0.9348 0.042 Uiso 1 1 calc R U . . .
C26 C 0.2421(2) 0.0649(4) 0.8636(5) 0.0495(17) Uani 1 1 d . U . . .
H26A H 0.2237 0.0592 0.9064 0.074 Uiso 1 1 calc R U . . .
H26B H 0.2292 0.0891 0.8206 0.074 Uiso 1 1 calc R U . . .
H26C H 0.2508 0.0192 0.8461 0.074 Uiso 1 1 calc R U . . .
C27 C 0.2652(2) 0.1793(4) 0.9258(5) 0.0551(19) Uani 1 1 d . U . . .
H27A H 0.2461 0.1720 0.9669 0.083 Uiso 1 1 calc R U . . .
H27B H 0.2881 0.2032 0.9474 0.083 Uiso 1 1 calc R U . . .
H27C H 0.2535 0.2075 0.8844 0.083 Uiso 1 1 calc R U . . .
C28 C 0.37369(12) 0.32220(18) 0.9849(2) 0.0288(11) Uani 1 1 d DG U . . .
F1A F 0.33463(11) 0.3470(4) 0.9857(4) 0.063(2) Uani 0.5 1 d DG U P A 2
H28B H 0.3916 0.3424 0.9471 0.094 Uiso 0.5 1 d G U P A 2
F1 F 0.39987(18) 0.3516(4) 0.9331(2) 0.0504(19) Uani 0.5 1 d DG U P A 1
H28A H 0.3472 0.3389 0.9744 0.076 Uiso 0.5 1 d G U P A 1
F2 F 0.38609(13) 0.3463(2) 1.05681(19) 0.0598(11) Uani 1 1 d DG U . A .
C29 C 0.37776(16) 0.6187(3) 0.0277(3) 0.0265(10) Uani 1 1 d . U . . .
C30 C 0.40129(18) 0.5006(3) 0.0151(4) 0.0326(12) Uani 1 1 d . U . . .
H30A H 0.4211 0.4830 0.0524 0.039 Uiso 1 1 calc R U . . .
H30B H 0.4022 0.4728 -0.0331 0.039 Uiso 1 1 calc R U . . .
C31 C 0.35933(17) 0.5002(3) 0.0513(3) 0.0298(11) Uani 1 1 d . U . . .
H31A H 0.3401 0.4778 0.0161 0.036 Uiso 1 1 calc R U . . .
H31B H 0.3592 0.4764 0.1022 0.036 Uiso 1 1 calc R U . . .
C32 C 0.44211(18) 0.6038(3) -0.0385(3) 0.0330(12) Uani 1 1 d . U . . .
C33 C 0.4410(2) 0.6155(4) -0.1205(4) 0.0413(14) Uani 1 1 d . U . . .
C34 C 0.4754(2) 0.6426(5) -0.1548(4) 0.059(2) Uani 1 1 d . U . . .
H34 H 0.4753 0.6530 -0.2087 0.071 Uiso 1 1 calc R U . . .
C35 C 0.5097(2) 0.6545(5) -0.1102(4) 0.059(2) Uani 1 1 d . U . . .
H35 H 0.5325 0.6714 -0.1347 0.070 Uiso 1 1 calc R U . . .
C36 C 0.5102(2) 0.6415(4) -0.0304(4) 0.0486(17) Uani 1 1 d . U . . .
H36 H 0.5334 0.6495 -0.0012 0.058 Uiso 1 1 calc R U . . .
C37 C 0.47586(19) 0.6162(3) 0.0080(4) 0.0367(13) Uani 1 1 d . U . . .
C38 C 0.31377(17) 0.6038(3) 0.0902(4) 0.0314(11) Uani 1 1 d . U . . .
C39 C 0.31125(19) 0.6192(3) 0.1712(4) 0.0343(12) Uani 1 1 d . U . . .
C40 C 0.2755(2) 0.6491(4) 0.1966(4) 0.0447(15) Uani 1 1 d . U . . .
H40 H 0.2728 0.6616 0.2496 0.054 Uiso 1 1 calc R U . . .
C41 C 0.2441(2) 0.6607(4) 0.1452(5) 0.0508(17) Uani 1 1 d . U . . .
H41 H 0.2207 0.6810 0.1636 0.061 Uiso 1 1 calc R U . . .
C42 C 0.2473(2) 0.6423(4) 0.0657(5) 0.0519(17) Uani 1 1 d . U . . .
H42 H 0.2258 0.6494 0.0315 0.062 Uiso 1 1 calc R U . . .
C43 C 0.28222(18) 0.6133(4) 0.0366(4) 0.0406(14) Uani 1 1 d . U . . .
C44 C 0.4048(2) 0.6002(4) -0.1708(4) 0.0453(15) Uani 1 1 d . U . . .
H44 H 0.3850 0.5774 -0.1372 0.054 Uiso 1 1 calc R U . . .
C45 C 0.4139(3) 0.5501(4) -0.2393(4) 0.0515(17) Uani 1 1 d . U . . .
H45A H 0.3901 0.5418 -0.2697 0.077 Uiso 1 1 calc R U . . .
H45B H 0.4338 0.5709 -0.2726 0.077 Uiso 1 1 calc R U . . .
H45C H 0.4237 0.5061 -0.2186 0.077 Uiso 1 1 calc R U . . .
C46 C 0.3864(3) 0.6689(4) -0.2039(5) 0.0578(19) Uani 1 1 d . U . . .
H46A H 0.3635 0.6577 -0.2358 0.087 Uiso 1 1 calc R U . . .
H46B H 0.3787 0.6988 -0.1608 0.087 Uiso 1 1 calc R U . . .
H46C H 0.4057 0.6929 -0.2358 0.087 Uiso 1 1 calc R U . . .
C47 C 0.47571(19) 0.6069(4) 0.0979(4) 0.0399(14) Uani 1 1 d . U . . .
H47 H 0.4510 0.5826 0.1120 0.048 Uiso 1 1 calc R U . . .
C48 C 0.4752(2) 0.6797(4) 0.1371(4) 0.0522(18) Uani 1 1 d . U . . .
H48A H 0.4530 0.7063 0.1171 0.078 Uiso 1 1 calc R U . . .
H48B H 0.4728 0.6742 0.1934 0.078 Uiso 1 1 calc R U . . .
H48C H 0.4995 0.7041 0.1254 0.078 Uiso 1 1 calc R U . . .
C49 C 0.5099(3) 0.5626(6) 0.1269(5) 0.068(3) Uani 1 1 d . U . . .
H49A H 0.5092 0.5175 0.1011 0.103 Uiso 1 1 calc R U . . .
H49B H 0.5345 0.5860 0.1152 0.103 Uiso 1 1 calc R U . . .
H49C H 0.5079 0.5561 0.1832 0.103 Uiso 1 1 calc R U . . .
C50 C 0.3452(2) 0.6056(3) 0.2283(3) 0.0375(13) Uani 1 1 d . U . . .
H50 H 0.3645 0.5755 0.2010 0.045 Uiso 1 1 calc R U . . .
C51 C 0.3665(2) 0.6738(4) 0.2501(5) 0.0508(17) Uani 1 1 d . U . . .
H51A H 0.3879 0.6638 0.2864 0.076 Uiso 1 1 calc R U . . .
H51B H 0.3769 0.6952 0.2030 0.076 Uiso 1 1 calc R U . . .
H51C H 0.3480 0.7056 0.2745 0.076 Uiso 1 1 calc R U . . .
C52 C 0.3316(2) 0.5653(4) 0.3019(4) 0.0461(16) Uani 1 1 d . U . . .
H52A H 0.3539 0.5576 0.3367 0.069 Uiso 1 1 calc R U . . .
H52B H 0.3117 0.5924 0.3288 0.069 Uiso 1 1 calc R U . . .
H52C H 0.3206 0.5205 0.2862 0.069 Uiso 1 1 calc R U . . .
C53 C 0.2854(2) 0.5960(4) -0.0503(4) 0.0461(15) Uani 1 1 d . U . . .
H53 H 0.3109 0.5721 -0.0583 0.055 Uiso 1 1 calc R U . . .
C54 C 0.2523(2) 0.5455(4) -0.0768(5) 0.0577(19) Uani 1 1 d . U . . .
H54A H 0.2550 0.5354 -0.1322 0.087 Uiso 1 1 calc R U . . .
H54B H 0.2542 0.5024 -0.0470 0.087 Uiso 1 1 calc R U . . .
H54C H 0.2269 0.5671 -0.0678 0.087 Uiso 1 1 calc R U . . .
C55 C 0.2853(2) 0.6633(5) -0.1002(5) 0.0564(19) Uani 1 1 d . U . . .
H55A H 0.2874 0.6511 -0.1553 0.085 Uiso 1 1 calc R U . . .
H55B H 0.2610 0.6888 -0.0918 0.085 Uiso 1 1 calc R U . . .
H55C H 0.3076 0.6924 -0.0850 0.085 Uiso 1 1 calc R U . . .
C56 C 0.37364(14) 0.8189(2) -0.0143(3) 0.0406(13) Uani 1 1 d DG U . . .
F3 F 0.34335(17) 0.8571(4) 0.0095(4) 0.059(2) Uani 0.5 1 d DG U P B 1
F4 F 0.3948(2) 0.8349(4) -0.0790(4) 0.075(3) Uani 0.5 1 d DG U P B 1
H56A H 0.3960 0.8302 0.0320 0.112 Uiso 0.5 1 d G U P B 1
F3A F 0.3509(2) 0.8316(4) -0.0802(3) 0.061(2) Uani 0.5 1 d DG U P B 2
F4A F 0.40887(14) 0.8517(4) -0.0203(6) 0.079(3) Uani 0.5 1 d DG U P B 2
H56B H 0.3594 0.8303 0.0335 0.118 Uiso 0.5 1 d G U P B 2

loop_
_atom_site_aniso_label
_atom_site_aniso_U_11
_atom_site_aniso_U_22
_atom_site_aniso_U_33
_atom_site_aniso_U_23
_atom_site_aniso_U_13
_atom_site_aniso_U_12
Cu1 0.0352(4) 0.0098(4) 0.0285(5) -0.0007(3) -0.0005(3) 0.0003(3)
Cu2 0.0529(6) 0.0124(5) 0.0302(5) 0.0008(3) 0.0063(4) -0.0036(3)
N1 0.042(2) 0.012(2) 0.024(2) 0.0009(16) -0.0004(17) 0.0030(17)
N2 0.039(2) 0.014(2) 0.025(2) 0.0012(16) -0.0020(17) 0.0030(17)
N3 0.040(2) 0.020(2) 0.027(2) -0.0011(17) 0.0096(18) -0.0023(18)
N4 0.033(2) 0.020(2) 0.033(2) 0.0033(18) 0.0054(17) 0.0004(17)
C1 0.030(2) 0.019(2) 0.022(2) 0.0010(17) 0.0024(18) 0.0062(18)
C2 0.037(3) 0.022(3) 0.028(3) 0.0001(19) 0.001(2) 0.003(2)
C3 0.044(3) 0.013(2) 0.028(2) 0.0016(19) 0.002(2) 0.000(2)
C4 0.045(3) 0.015(2) 0.026(2) 0.0008(19) -0.0027(19) 0.006(2)
C5 0.048(3) 0.027(3) 0.027(2) -0.003(2) -0.002(2) 0.016(2)
C6 0.059(3) 0.031(3) 0.033(3) -0.009(2) -0.002(2) 0.019(3)
C7 0.061(3) 0.041(4) 0.033(3) -0.012(3) -0.011(3) 0.017(3)
C8 0.054(3) 0.035(3) 0.038(3) -0.008(3) -0.008(2) 0.004(3)
C9 0.045(3) 0.030(3) 0.029(3) -0.002(2) -0.002(2) 0.002(2)
C10 0.037(2) 0.015(2) 0.025(2) 0.0006(18) -0.0033(18) -0.0014(19)
C11 0.038(3) 0.014(2) 0.027(2) -0.0003(19) -0.0025(19) -0.0061(19)
C12 0.044(3) 0.028(3) 0.027(2) 0.007(2) -0.005(2) -0.008(2)
C13 0.047(3) 0.030(3) 0.029(3) 0.007(2) -0.010(2) -0.005(2)
C14 0.042(3) 0.030(3) 0.033(3) 0.005(2) -0.010(2) -0.001(2)
C15 0.040(3) 0.021(3) 0.029(2) -0.001(2) -0.001(2) 0.002(2)
C16 0.046(3) 0.038(3) 0.031(3) -0.002(2) 0.005(2) 0.016(3)
C17 0.051(4) 0.049(4) 0.052(4) 0.022(3) 0.015(3) 0.025(3)
C18 0.059(4) 0.029(3) 0.042(3) 0.001(3) 0.004(3) 0.010(3)
C19 0.042(3) 0.051(4) 0.033(3) -0.004(3) 0.000(2) -0.004(3)
C20 0.059(4) 0.067(5) 0.065(5) 0.019(4) 0.005(4) -0.010(4)
C21 0.048(3) 0.053(4) 0.038(3) -0.010(3) -0.001(3) 0.005(3)
C22 0.037(3) 0.027(3) 0.028(3) 0.001(2) -0.001(2) -0.008(2)
C23 0.040(3) 0.037(3) 0.048(4) -0.009(3) 0.006(3) -0.013(3)
C24 0.044(3) 0.040(4) 0.047(3) -0.016(3) -0.002(3) 0.003(3)
C25 0.036(3) 0.035(3) 0.035(3) 0.001(2) 0.002(2) 0.004(2)
C26 0.050(4) 0.048(4) 0.051(4) -0.002(3) 0.006(3) -0.010(3)
C27 0.051(4) 0.051(4) 0.064(5) -0.019(4) 0.013(3) 0.004(3)
C28 0.044(3) 0.007(2) 0.035(3) -0.002(2) -0.003(2) 0.007(2)
F1A 0.058(4) 0.049(5) 0.081(6) 0.006(5) -0.008(4) 0.015(4)
F1 0.082(5) 0.021(4) 0.049(4) 0.005(3) -0.003(4) -0.014(4)
F2 0.093(3) 0.037(2) 0.050(2) -0.0090(18) -0.005(2) -0.006(2)
C29 0.035(3) 0.023(3) 0.022(2) 0.0030(19) 0.0005(19) 0.0006(19)
C30 0.043(3) 0.021(3) 0.034(3) -0.001(2) 0.007(2) -0.001(2)
C31 0.042(3) 0.017(3) 0.031(3) 0.002(2) 0.005(2) -0.002(2)
C32 0.042(3) 0.031(3) 0.026(2) -0.005(2) 0.011(2) -0.007(2)
C33 0.052(3) 0.046(4) 0.025(3) -0.001(2) 0.010(2) -0.015(3)
C34 0.068(4) 0.080(6) 0.031(3) -0.005(3) 0.015(3) -0.033(4)
C35 0.058(4) 0.077(6) 0.041(3) -0.022(3) 0.022(3) -0.030(4)
C36 0.047(3) 0.056(4) 0.043(3) -0.025(3) 0.015(3) -0.017(3)
C37 0.041(3) 0.035(3) 0.034(3) -0.014(2) 0.010(2) -0.004(2)
C38 0.035(3) 0.022(3) 0.037(3) 0.010(2) 0.009(2) 0.003(2)
C39 0.045(3) 0.022(3) 0.036(3) 0.006(2) 0.011(2) 0.001(2)
C40 0.053(3) 0.035(3) 0.047(3) 0.009(3) 0.019(3) 0.007(3)
C41 0.048(3) 0.047(4) 0.057(4) 0.015(3) 0.018(3) 0.014(3)
C42 0.042(3) 0.054(4) 0.060(4) 0.020(3) 0.008(3) 0.011(3)
C43 0.036(3) 0.042(4) 0.044(3) 0.010(3) 0.005(2) 0.004(2)
C44 0.061(4) 0.043(4) 0.032(3) 0.007(3) 0.002(3) -0.016(3)
C45 0.072(5) 0.042(4) 0.040(3) 0.001(3) -0.003(3) -0.019(3)
C46 0.082(5) 0.050(4) 0.041(4) 0.002(3) 0.002(3) -0.002(4)
C47 0.041(3) 0.047(4) 0.032(3) -0.013(3) 0.005(2) -0.002(3)
C48 0.063(4) 0.059(4) 0.035(3) -0.023(3) -0.001(3) 0.003(3)
C49 0.075(5) 0.089(6) 0.041(4) -0.010(4) 0.001(4) 0.033(5)
C50 0.055(3) 0.031(3) 0.027(3) 0.000(2) 0.007(2) 0.001(3)
C51 0.068(4) 0.037(4) 0.048(4) -0.001(3) 0.002(3) -0.013(3)
C52 0.064(4) 0.040(4) 0.034(3) 0.008(3) 0.008(3) -0.001(3)
C53 0.043(3) 0.055(4) 0.040(3) 0.013(3) -0.005(2) 0.003(3)
C54 0.063(4) 0.049(4) 0.061(4) 0.012(4) -0.018(4) -0.002(3)
C55 0.054(4) 0.067(5) 0.047(4) 0.020(4) -0.013(3) -0.006(4)
C56 0.075(3) 0.012(2) 0.034(2) -0.0090(19) 0.017(2) -0.012(2)
F3 0.081(4) 0.036(4) 0.060(5) -0.006(4) 0.006(4) -0.005(3)
F4 0.113(7) 0.045(5) 0.068(5) 0.015(4) 0.039(5) 0.009(5)
F3A 0.094(5) 0.034(4) 0.055(4) 0.006(3) 0.006(4) -0.009(4)
F4A 0.075(4) 0.027(4) 0.134(9) 0.005(5) 0.012(4) -0.007(3)

loop_
_atom_type_symbol
_atom_type_description
_atom_type_scat_dispersion_real
_atom_type_scat_dispersion_imag
_atom_type_scat_source
C C 0.0181 0.0091 'International Tables Vol C Tables 4.2.6.8 and 6.1.1.4'
H H 0.0000 0.0000 'International Tables Vol C Tables 4.2.6.8 and 6.1.1.4'
N N 0.0311 0.0180 'International Tables Vol C Tables 4.2.6.8 and 6.1.1.4'
F F 0.0727 0.0534 'International Tables Vol C Tables 4.2.6.8 and 6.1.1.4'
Cu Cu -1.9646 0.5888 'International Tables Vol C Tables 4.2.6.8 and 6.1.1.4'

loop_
_geom_angle_atom_site_label_1
_geom_angle_atom_site_label_2
_geom_angle_atom_site_label_3
_geom_angle
C1 Cu1 C28 178.2(2)
C29 Cu2 C56 174.0(2)
C1 N1 C4 122.7(4)
C1 N1 C2 113.5(5)
C4 N1 C2 123.6(4)
C1 N2 C10 123.3(4)
C1 N2 C3 113.8(4)
C10 N2 C3 122.8(4)
C29 N3 C32 123.6(5)
C29 N3 C30 113.8(4)
C32 N3 C30 122.5(5)
C29 N4 C38 121.8(5)
C29 N4 C31 114.7(4)
C38 N4 C31 122.9(4)
N2 C1 N1 108.0(5)
N2 C1 Cu1 128.6(4)
N1 C1 Cu1 123.4(4)
N1 C2 C3 102.4(4)
N2 C3 C2 102.1(4)
C5 C4 C9 122.7(5)
C5 C4 N1 118.3(5)
C9 C4 N1 119.0(5)
C4 C5 C6 117.3(6)
C4 C5 C16 122.7(5)
C6 C5 C16 120.0(5)
C7 C6 C5 121.4(6)
C6 C7 C8 119.8(6)
C9 C8 C7 120.8(6)
C8 C9 C4 117.9(6)
C8 C9 C19 119.7(6)
C4 C9 C19 122.4(5)
C15 C10 C11 122.8(5)
C15 C10 N2 119.0(5)
C11 C10 N2 118.1(5)
C12 C11 C10 117.5(5)
C12 C11 C22 119.9(5)
C10 C11 C22 122.6(5)
C13 C12 C11 120.9(5)
C12 C13 C14 120.7(5)
C13 C14 C15 120.6(6)
C14 C15 C10 117.5(5)
C14 C15 C25 119.9(5)
C10 C15 C25 122.5(5)
C5 C16 C18 112.0(5)
C5 C16 C17 110.3(6)
C18 C16 C17 111.3(5)
C9 C19 C20 111.4(6)
C9 C19 C21 111.2(5)
C20 C19 C21 110.1(6)
C11 C22 C24 111.8(5)
C11 C22 C23 110.8(5)
C24 C22 C23 111.3(5)
C15 C25 C26 112.2(5)
C15 C25 C27 109.9(6)
C26 C25 C27 111.5(6)
F2 C28 F1 104.0
F2 C28 F1A 99.1
F2 C28 Cu1 113.0(3)
F1 C28 Cu1 110.2(3)
F1A C28 Cu1 111.1(4)
N4 C29 N3 107.3(5)
N4 C29 Cu2 129.3(4)
N3 C29 Cu2 123.2(4)
N3 C30 C31 101.5(4)
N4 C31 C30 102.0(4)
C37 C32 C33 122.9(5)
C37 C32 N3 118.7(5)
C33 C32 N3 118.4(5)
C34 C33 C32 117.0(6)
C34 C33 C44 120.3(6)
C32 C33 C44 122.7(5)
C35 C34 C33 121.4(7)
C36 C35 C34 120.4(6)
C35 C36 C37 120.7(7)
C32 C37 C36 117.5(6)
C32 C37 C47 122.0(5)
C36 C37 C47 120.4(6)
C43 C38 C39 123.5(5)
C43 C38 N4 118.0(5)
C39 C38 N4 118.5(5)
C40 C39 C38 116.3(6)
C40 C39 C50 121.3(6)
C38 C39 C50 122.4(5)
C41 C40 C39 121.7(7)
C40 C41 C42 120.1(6)
C43 C42 C41 120.9(7)
C42 C43 C38 117.4(6)
C42 C43 C53 119.8(6)
C38 C43 C53 122.7(6)
C33 C44 C45 112.3(6)
C33 C44 C46 111.2(6)
C45 C44 C46 109.4(6)
C49 C47 C48 111.9(6)
C49 C47 C37 112.2(5)
C48 C47 C37 109.1(6)
C39 C50 C51 111.1(6)
C39 C50 C52 111.9(5)
C51 C50 C52 111.8(6)
C43 C53 C55 110.8(7)
C43 C53 C54 111.2(6)
C55 C53 C54 111.3(6)
F3 C56 F4 122.9
F4A C56 F3A 110.2
F3 C56 Cu2 119.8(3)
F4A C56 Cu2 115.3(3)
F4 C56 Cu2 112.6(4)
F3A C56 Cu2 112.6(4)

loop_
_geom_bond_atom_site_label_1
_geom_bond_atom_site_label_2
_geom_bond_distance
Cu1 C1 1.901(5)
Cu1 C28 1.970(3)
Cu2 C29 1.886(5)
Cu2 C56 1.976(4)
N1 C1 1.348(7)
N1 C4 1.441(7)
N1 C2 1.463(7)
N2 C1 1.315(7)
N2 C10 1.438(7)
N2 C3 1.481(7)
N3 C29 1.357(7)
N3 C32 1.433(7)
N3 C30 1.484(7)
N4 C29 1.319(7)
N4 C38 1.451(7)
N4 C31 1.483(7)
C2 C3 1.528(8)
C4 C5 1.396(8)
C4 C9 1.399(9)
C5 C6 1.400(9)
C5 C16 1.507(9)
C6 C7 1.381(10)
C7 C8 1.397(10)
C8 C9 1.390(9)
C9 C19 1.519(9)
C10 C15 1.401(8)
C10 C11 1.404(8)
C11 C12 1.400(8)
C11 C22 1.517(8)
C12 C13 1.383(9)
C13 C14 1.392(9)
C14 C15 1.400(8)
C15 C25 1.521(8)
C16 C18 1.523(9)
C16 C17 1.546(9)
C19 C20 1.520(11)
C19 C21 1.537(10)
C22 C24 1.523(8)
C22 C23 1.529(8)
C25 C26 1.525(9)
C25 C27 1.530(10)
C28 F2 1.3583
C28 F1 1.3652
C28 F1A 1.3935
C30 C31 1.541(8)
C32 C37 1.393(9)
C32 C33 1.402(8)
C33 C34 1.395(9)
C33 C44 1.504(10)
C34 C35 1.389(11)
C35 C36 1.368(11)
C36 C37 1.413(9)
C37 C47 1.527(9)
C38 C43 1.398(9)
C38 C39 1.400(9)
C39 C40 1.400(9)
C39 C50 1.509(9)
C40 C41 1.376(11)
C41 C42 1.392(11)
C42 C43 1.387(10)
C43 C53 1.508(10)
C44 C45 1.528(10)
C44 C46 1.541(11)
C47 C49 1.500(11)
C47 C48 1.527(9)
C50 C51 1.518(9)
C50 C52 1.530(8)
C53 C55 1.528(10)
C53 C54 1.529(11)
C56 F3 1.3134
C56 F4A 1.3401
C56 F4 1.3440
C56 F3A 1.3647

loop_
_geom_torsion_atom_site_label_1
_geom_torsion_atom_site_label_2
_geom_torsion_atom_site_label_3
_geom_torsion_atom_site_label_4
_geom_torsion
C10 N2 C1 N1 -176.3(5)
C3 N2 C1 N1 0.1(6)
C10 N2 C1 Cu1 5.6(8)
C3 N2 C1 Cu1 -178.1(4)
C4 N1 C1 N2 -177.7(5)
C2 N1 C1 N2 -3.4(6)
C4 N1 C1 Cu1 0.5(7)
C2 N1 C1 Cu1 174.9(4)
C1 N1 C2 C3 5.0(6)
C4 N1 C2 C3 179.3(5)
C1 N2 C3 C2 3.0(6)
C10 N2 C3 C2 179.3(5)
N1 C2 C3 N2 -4.4(5)
C1 N1 C4 C5 88.1(7)
C2 N1 C4 C5 -85.7(7)
C1 N1 C4 C9 -91.7(7)
C2 N1 C4 C9 94.5(7)
C9 C4 C5 C6 0.5(9)
N1 C4 C5 C6 -179.3(5)
C9 C4 C5 C16 179.0(6)
N1 C4 C5 C16 -0.7(8)
C4 C5 C6 C7 1.2(9)
C16 C5 C6 C7 -177.4(6)
C5 C6 C7 C8 -0.7(10)
C6 C7 C8 C9 -1.6(11)
C7 C8 C9 C4 3.1(10)
C7 C8 C9 C19 -178.8(6)
C5 C4 C9 C8 -2.6(9)
N1 C4 C9 C8 177.2(5)
C5 C4 C9 C19 179.4(6)
N1 C4 C9 C19 -0.9(9)
C1 N2 C10 C15 -91.6(6)
C3 N2 C10 C15 92.4(6)
C1 N2 C10 C11 88.9(6)
C3 N2 C10 C11 -87.1(6)
C15 C10 C11 C12 1.3(8)
N2 C10 C11 C12 -179.2(5)
C15 C10 C11 C22 178.4(5)
N2 C10 C11 C22 -2.1(8)
C10 C11 C12 C13 0.3(8)
C22 C11 C12 C13 -176.9(5)
C11 C12 C13 C14 -0.5(9)
C12 C13 C14 C15 -0.8(10)
C13 C14 C15 C10 2.3(9)
C13 C14 C15 C25 180.0(6)
C11 C10 C15 C14 -2.6(8)
N2 C10 C15 C14 177.9(5)
C11 C10 C15 C25 179.8(5)
N2 C10 C15 C25 0.3(8)
C4 C5 C16 C18 125.4(6)
C6 C5 C16 C18 -56.1(8)
C4 C5 C16 C17 -110.1(6)
C6 C5 C16 C17 68.4(8)
C8 C9 C19 C20 -70.1(8)
C4 C9 C19 C20 107.9(7)
C8 C9 C19 C21 53.2(8)
C4 C9 C19 C21 -128.8(6)
C12 C11 C22 C24 -53.6(7)
C10 C11 C22 C24 129.4(6)
C12 C11 C22 C23 71.1(7)
C10 C11 C22 C23 -105.9(6)
C14 C15 C25 C26 53.1(8)
C10 C15 C25 C26 -129.4(6)
C14 C15 C25 C27 -71.5(7)
C10 C15 C25 C27 106.0(7)
C38 N4 C29 N3 -174.2(5)
C31 N4 C29 N3 -3.3(7)
C38 N4 C29 Cu2 0.6(8)
C31 N4 C29 Cu2 171.5(4)
C32 N3 C29 N4 -177.9(5)
C30 N3 C29 N4 -2.8(7)
C32 N3 C29 Cu2 7.0(8)
C30 N3 C29 Cu2 -178.0(4)
C29 N3 C30 C31 7.1(6)
C32 N3 C30 C31 -177.8(5)
C29 N4 C31 C30 7.4(6)
C38 N4 C31 C30 178.3(5)
N3 C30 C31 N4 -7.9(5)
C29 N3 C32 C37 91.7(7)
C30 N3 C32 C37 -82.9(7)
C29 N3 C32 C33 -89.1(7)
C30 N3 C32 C33 96.3(7)
C37 C32 C33 C34 -1.8(11)
N3 C32 C33 C34 179.1(7)
C37 C32 C33 C44 178.4(6)
N3 C32 C33 C44 -0.8(10)
C32 C33 C34 C35 2.8(13)
C44 C33 C34 C35 -177.4(8)
C33 C34 C35 C36 -1.8(15)
C34 C35 C36 C37 -0.3(13)
C33 C32 C37 C36 -0.2(10)
N3 C32 C37 C36 178.9(6)
C33 C32 C37 C47 176.6(6)
N3 C32 C37 C47 -4.3(9)
C35 C36 C37 C32 1.3(11)
C35 C36 C37 C47 -175.6(7)
C29 N4 C38 C43 84.1(7)
C31 N4 C38 C43 -86.1(7)
C29 N4 C38 C39 -95.7(7)
C31 N4 C38 C39 94.0(7)
C43 C38 C39 C40 -3.7(9)
N4 C38 C39 C40 176.2(5)
C43 C38 C39 C50 177.4(6)
N4 C38 C39 C50 -2.7(8)
C38 C39 C40 C41 2.0(10)
C50 C39 C40 C41 -179.0(6)
C39 C40 C41 C42 0.3(11)
C40 C41 C42 C43 -1.3(12)
C41 C42 C43 C38 -0.2(11)
C41 C42 C43 C53 -178.0(7)
C39 C38 C43 C42 2.8(10)
N4 C38 C43 C42 -177.1(6)
C39 C38 C43 C53 -179.5(6)
N4 C38 C43 C53 0.6(9)
C34 C33 C44 C45 55.8(10)
C32 C33 C44 C45 -124.4(7)
C34 C33 C44 C46 -67.1(9)
C32 C33 C44 C46 112.7(8)
C32 C37 C47 C49 130.1(8)
C36 C37 C47 C49 -53.2(10)
C32 C37 C47 C48 -105.3(7)
C36 C37 C47 C48 71.4(8)
C40 C39 C50 C51 -75.3(7)
C38 C39 C50 C51 103.6(7)
C40 C39 C50 C52 50.5(8)
C38 C39 C50 C52 -130.6(6)
C42 C43 C53 C55 67.7(9)
C38 C43 C53 C55 -110.0(7)
C42 C43 C53 C54 -56.6(9)
C38 C43 C53 C54 125.7(7)
